data_4310076
loop_
_publ_author_name
'Ricardo Baggio'
'Rafael Calvo'
'Mar\'ia Teresa Garland'
'Octavio Pe\~na'
'Mireille Perec'
'Alberto Rizzi'

_publ_section_title
;
Gadolinium and Neodymium Citrates: Evidence for Weak Ferromagnetic
Exchange between Gadolinium(III) Cations
;
_journal_name_full 'Inorganic Chemistry'
_journal_page_first 8979
_journal_page_last 8987
_journal_paper_doi 10.1021/ic0510056
_journal_volume 44
_journal_year 2005
_chemical_formula_iupac '[Gd 3+, C6 H5 O7 3-, 2(H2 O)]. H2 O)'
_chemical_formula_moiety '(C6 H9 Gd O9), (H2 O)'
_chemical_formula_sum 'C6 H11 Gd O10'
_chemical_formula_weight 400.40
_chemical_name_common 'gadolinium citrate, hydrate'
_chemical_name_systematic
; 
 ? 
;
_space_group_IT_number 14
_symmetry_cell_setting monoclinic
_symmetry_space_group_name_Hall '-P 2yn'
_symmetry_space_group_name_H-M 'P 1 21/n 1'
_atom_sites_solution_hydrogens geom
_atom_sites_solution_primary direct
_atom_sites_solution_secondary difmap
_audit_creation_method SHELXL-97
_cell_angle_alpha 90.00
_cell_angle_beta 92.170(2)
_cell_angle_gamma 90.00
_cell_formula_units_Z 4
_cell_length_a 6.1448(8)
_cell_length_b 9.6536(12)
_cell_length_c 16.946(2)
_cell_measurement_reflns_used 1961
_cell_measurement_temperature 298(2)
_cell_measurement_theta_max 25.16
_cell_measurement_theta_min 2.40
_cell_volume 1004.5(2)
_computing_cell_refinement 'SAINT-NT V6.02a (Bruker, 2000)'
_computing_data_collection 'SMART-NT V5.624 (Bruker, 2001)'
_computing_data_reduction 'SAINT-NT V6.02a (Bruker, 2000)'
_computing_molecular_graphics 'XP in SHELXTL/PC(Sheldrick,1994)'
_computing_publication_material 'SHELXL-97 (Sheldrick, 1997)'
_computing_structure_refinement 'SHELXL-97 (Sheldrick, 1997)'
_computing_structure_solution 'SHELXS-97 (Sheldrick, 1997)'
_diffrn_ambient_temperature 298(2)
_diffrn_measured_fraction_theta_full 0.994
_diffrn_measured_fraction_theta_max 0.994
_diffrn_measurement_device_type 'Bruker CCD area detector'
_diffrn_measurement_method 'phi and omega scans'
_diffrn_radiation_monochromator graphite
_diffrn_radiation_source 'fine-focus sealed tube'
_diffrn_radiation_type MoK\a
_diffrn_radiation_wavelength 0.71073
_diffrn_reflns_av_R_equivalents 0.0456
_diffrn_reflns_av_sigmaI/netI 0.0476
_diffrn_reflns_limit_h_max 8
_diffrn_reflns_limit_h_min -8
_diffrn_reflns_limit_k_max 12
_diffrn_reflns_limit_k_min -12
_diffrn_reflns_limit_l_max 20
_diffrn_reflns_limit_l_min -22
_diffrn_reflns_number 8192
_diffrn_reflns_theta_full 27.00
_diffrn_reflns_theta_max 27.99
_diffrn_reflns_theta_min 2.41
_diffrn_standards_number 0
_exptl_absorpt_coefficient_mu 6.650
_exptl_absorpt_correction_T_max 0.69
_exptl_absorpt_correction_T_min 0.29
_exptl_absorpt_correction_type multi-scan
_exptl_absorpt_process_details
; 
SADABS (Sheldrick, 1996)  
;
_exptl_crystal_colour colorless
_exptl_crystal_density_diffrn 2.648
_exptl_crystal_density_method 'not measured'
_exptl_crystal_description needles
_exptl_crystal_F_000 764
_exptl_crystal_size_max 0.25
_exptl_crystal_size_mid 0.08
_exptl_crystal_size_min 0.06
_refine_diff_density_max 1.036
_refine_diff_density_min -3.009
_refine_diff_density_rms 0.228
_refine_ls_extinction_method none
_refine_ls_goodness_of_fit_ref 1.207
_refine_ls_hydrogen_treatment mixed
_refine_ls_matrix_type full
_refine_ls_number_parameters 186
_refine_ls_number_reflns 2172
_refine_ls_number_restraints 10
_refine_ls_restrained_S_all 1.205
_refine_ls_R_factor_all 0.0447
_refine_ls_R_factor_gt 0.0358
_refine_ls_shift/su_max 0.627
_refine_ls_shift/su_mean 0.035
_refine_ls_structure_factor_coef Fsqd
_refine_ls_weighting_details 'calc w=1/[\s^2^(Fo^2^)+(0.0569P)^2^] where P=(Fo^2^+2Fc^2^)/3'
_refine_ls_weighting_scheme calc
_refine_ls_wR_factor_gt 0.0768
_refine_ls_wR_factor_ref 0.0799
_reflns_number_gt 1887
_reflns_number_total 2262
_reflns_threshold_expression I>2\s(I)
_cod_data_source_file ic0510056si20050620_065056.cif
_cod_data_source_block Gd_Citr
_cod_database_code 4310076

loop_
_symmetry_equiv_pos_as_xyz
'x, y, z'
'-x+1/2, y+1/2, -z+1/2'
'-x, -y, -z'
'x-1/2, -y-1/2, z-1/2'

loop_
_atom_site_label
_atom_site_type_symbol
_atom_site_fract_x
_atom_site_fract_y
_atom_site_fract_z
_atom_site_U_iso_or_equiv
_atom_site_adp_type
_atom_site_occupancy
_atom_site_symmetry_multiplicity
_atom_site_calc_flag
_atom_site_refinement_flags
_atom_site_disorder_assembly
_atom_site_disorder_group
Gd1 Gd 0.88926(4) 0.17990(3) 0.934098(17) 0.01253(11) Uani 1 1 d . . .
O1 O 0.2637(7) -0.2382(5) 0.9294(3) 0.0196(10) Uani 1 1 d . . .
O2 O 0.1301(7) -0.0311(4) 0.9451(2) 0.0166(9) Uani 1 1 d . . .
O3 O 0.5047(7) 0.2108(5) 0.9325(3) 0.0221(10) Uani 1 1 d . . .
O4 O 0.6697(7) -0.0019(4) 0.8712(3) 0.0171(9) Uani 1 1 d D . .
H4 H 0.703(16) -0.080(5) 0.852(6) 0.09(4) Uiso 1 1 d D . .
O5 O 0.7808(7) 0.2531(5) 0.8023(3) 0.0225(10) Uani 1 1 d . . .
O6 O 0.6898(8) 0.2670(5) 0.6745(3) 0.0273(11) Uani 1 1 d . . .
O7 O 0.2022(7) 0.2123(4) 0.8568(3) 0.0176(10) Uani 1 1 d . . .
O1W O 0.8275(9) 0.4269(5) 0.9322(3) 0.0312(12) Uani 1 1 d D . .
H1WA H 0.717(12) 0.454(13) 0.905(6) 0.12(6) Uiso 1 1 d D . .
H1WB H 0.83(2) 0.468(14) 0.977(4) 0.19(7) Uiso 1 1 d D . .
O2W O 1.1689(7) 0.2829(5) 1.0205(3) 0.0217(10) Uani 1 1 d D . .
H2WA H 1.161(13) 0.275(14) 1.0703(12) 0.11(5) Uiso 1 1 d D . .
H2WB H 1.299(5) 0.269(8) 1.007(4) 0.04(2) Uiso 1 1 d D . .
O3W O 0.5628(12) 0.4881(8) 1.1300(5) 0.061(2) Uani 1 1 d D . .
H3WA H 0.591(19) 0.402(3) 1.138(6) 0.14(5) Uiso 1 1 d D . .
H3WB H 0.623(11) 0.513(7) 1.088(3) 0.01(2) Uiso 1 1 d D . .
C1 C 0.2306(9) -0.1198(7) 0.9033(4) 0.0161(13) Uani 1 1 d . . .
C2 C 0.3072(10) -0.0744(6) 0.8239(4) 0.0167(13) Uani 1 1 d . . .
H2A H 0.1826 -0.0441 0.7915 0.011(15) Uiso 1 1 calc R . .
H2B H 0.3714 -0.1531 0.7978 0.019(18) Uiso 1 1 calc R . .
C3 C 0.3856(10) 0.1640(6) 0.8763(4) 0.0139(12) Uani 1 1 d . . .
C4 C 0.4744(9) 0.0431(6) 0.8294(3) 0.0130(12) Uani 1 1 d . . .
C5 C 0.5256(10) 0.0890(7) 0.7460(4) 0.0184(14) Uani 1 1 d . . .
H5A H 0.5890 0.0115 0.7187 0.03(2) Uiso 1 1 calc R . .
H5B H 0.3900 0.1127 0.7180 0.005(14) Uiso 1 1 calc R . .
C6 C 0.6782(10) 0.2108(6) 0.7420(4) 0.0148(13) Uani 1 1 d . . .

loop_
_atom_site_aniso_label
_atom_site_aniso_U_11
_atom_site_aniso_U_22
_atom_site_aniso_U_33
_atom_site_aniso_U_23
_atom_site_aniso_U_13
_atom_site_aniso_U_12
Gd1 0.01127(17) 0.01436(18) 0.01190(18) 0.00063(12) -0.00057(11) -0.00031(12)
O1 0.022(2) 0.017(2) 0.019(2) 0.0041(19) 0.0015(19) 0.003(2)
O2 0.021(2) 0.016(2) 0.014(2) 0.0006(18) 0.0068(17) 0.0029(19)
O3 0.019(2) 0.027(3) 0.021(3) -0.009(2) -0.0004(19) -0.001(2)
O4 0.018(2) 0.014(2) 0.019(2) 0.0004(19) -0.0027(18) 0.0042(18)
O5 0.023(2) 0.025(3) 0.019(3) 0.005(2) -0.0061(19) -0.009(2)
O6 0.038(3) 0.027(3) 0.017(3) 0.004(2) -0.004(2) -0.015(2)
O7 0.012(2) 0.022(2) 0.018(2) 0.0049(19) -0.0006(17) 0.0039(18)
O1W 0.039(3) 0.018(3) 0.036(3) -0.005(2) -0.007(3) 0.003(2)
O2W 0.015(2) 0.030(3) 0.020(3) -0.002(2) 0.0008(19) -0.001(2)
O3W 0.064(5) 0.039(4) 0.079(6) 0.002(4) -0.020(4) 0.016(3)
C1 0.010(3) 0.017(3) 0.021(3) -0.001(3) -0.002(2) -0.002(2)
C2 0.017(3) 0.019(3) 0.014(3) -0.001(3) -0.002(2) -0.002(3)
C3 0.014(3) 0.018(3) 0.009(3) 0.000(2) 0.002(2) -0.003(2)
C4 0.013(3) 0.015(3) 0.011(3) -0.002(2) 0.001(2) -0.002(2)
C5 0.016(3) 0.025(4) 0.014(3) 0.001(3) 0.002(2) -0.005(3)
C6 0.014(3) 0.018(3) 0.013(3) 0.001(3) 0.001(2) 0.003(2)

loop_
_atom_type_symbol
_atom_type_description
_atom_type_scat_dispersion_real
_atom_type_scat_dispersion_imag
_atom_type_scat_source
C C 0.0033 0.0016 'International Tables Vol C Tables 4.2.6.8 and 6.1.1.4'
H H 0.0000 0.0000 'International Tables Vol C Tables 4.2.6.8 and 6.1.1.4'
O O 0.0106 0.0060 'International Tables Vol C Tables 4.2.6.8 and 6.1.1.4'
Gd Gd -0.1653 3.9035 'International Tables Vol C Tables 4.2.6.8 and 6.1.1.4'

loop_
_geom_angle_atom_site_label_1
_geom_angle_atom_site_label_2
_geom_angle_atom_site_label_3
_geom_angle
_geom_angle_site_symmetry_1
_geom_angle_site_symmetry_3
_geom_angle_publ_flag
O3 Gd1 O7 142.83(15) . 1_655 ?
O3 Gd1 O2W 129.44(15) . . ?
O7 Gd1 O2W 73.19(16) 1_655 . ?
O3 Gd1 O1W 73.79(17) . . ?
O7 Gd1 O1W 89.59(17) 1_655 . ?
O2W Gd1 O1W 73.19(18) . . ?
O3 Gd1 O5 73.34(16) . . ?
O7 Gd1 O5 69.75(15) 1_655 . ?
O2W Gd1 O5 127.07(16) . . ?
O1W Gd1 O5 70.16(18) . . ?
O3 Gd1 O4 63.38(15) . . ?
O7 Gd1 O4 107.39(15) 1_655 . ?
O2W Gd1 O4 157.97(15) . . ?
O1W Gd1 O4 128.47(17) . . ?
O5 Gd1 O4 71.16(15) . . ?
O3 Gd1 O2 132.98(15) . 1_655 ?
O7 Gd1 O2 70.34(13) 1_655 1_655 ?
O2W Gd1 O2 83.48(15) . 1_655 ?
O1W Gd1 O2 152.96(17) . 1_655 ?
O5 Gd1 O2 116.48(15) . 1_655 ?
O4 Gd1 O2 76.32(14) . 1_655 ?
O3 Gd1 O2 90.20(15) . 3_657 ?
O7 Gd1 O2 125.94(14) 1_655 3_657 ?
O2W Gd1 O2 78.26(15) . 3_657 ?
O1W Gd1 O2 124.34(17) . 3_657 ?
O5 Gd1 O2 154.67(15) . 3_657 ?
O4 Gd1 O2 84.36(15) . 3_657 ?
O2 Gd1 O2 61.50(15) 1_655 3_657 ?
O3 Gd1 O1 65.79(14) . 3_657 ?
O7 Gd1 O1 141.99(15) 1_655 3_657 ?
O2W Gd1 O1 69.21(15) . 3_657 ?
O1W Gd1 O1 74.65(17) . 3_657 ?
O5 Gd1 O1 131.77(15) . 3_657 ?
O4 Gd1 O1 109.48(15) . 3_657 ?
O2 Gd1 O1 109.96(13) 1_655 3_657 ?
O2 Gd1 O1 50.61(13) 3_657 3_657 ?
O3 Gd1 C1 75.63(16) . 3_657 ?
O7 Gd1 C1 140.91(15) 1_655 3_657 ?
O2W Gd1 C1 73.26(16) . 3_657 ?
O1W Gd1 C1 99.36(19) . 3_657 ?
O5 Gd1 C1 148.90(16) . 3_657 ?
O4 Gd1 C1 96.53(16) . 3_657 ?
O2 Gd1 C1 86.47(15) 1_655 3_657 ?
O2 Gd1 C1 25.76(15) 3_657 3_657 ?
O1 Gd1 C1 24.92(16) 3_657 3_657 ?
C1 O1 Gd1 93.4(4) . 3_657 ?
C1 O2 Gd1 142.3(4) . 1_455 ?
C1 O2 Gd1 96.2(4) . 3_657 ?
Gd1 O2 Gd1 118.50(15) 1_455 3_657 ?
C3 O3 Gd1 120.7(4) . . ?
C4 O4 Gd1 115.9(3) . . ?
C4 O4 H4 107(7) . . ?
Gd1 O4 H4 132(7) . . ?
C6 O5 Gd1 140.8(4) . . ?
C3 O7 Gd1 122.8(4) . 1_455 ?
Gd1 O1W H1WA 116(9) . . ?
Gd1 O1W H1WB 117(10) . . ?
H1WA O1W H1WB 110(3) . . ?
Gd1 O2W H2WA 120(7) . . ?
Gd1 O2W H2WB 115(5) . . ?
H2WA O2W H2WB 110(3) . . ?
H3WA O3W H3WB 108(3) . . ?
O1 C1 O2 119.6(6) . . ?
O1 C1 C2 122.3(6) . . ?
O2 C1 C2 118.1(5) . . ?
O1 C1 Gd1 61.7(3) . 3_657 ?
O2 C1 Gd1 58.1(3) . 3_657 ?
C2 C1 Gd1 173.1(4) . 3_657 ?
C1 C2 C4 113.1(5) . . ?
C1 C2 H2A 109.0 . . ?
C4 C2 H2A 109.0 . . ?
C1 C2 H2B 109.0 . . ?
C4 C2 H2B 109.0 . . ?
H2A C2 H2B 107.8 . . ?
O7 C3 O3 123.8(6) . . ?
O7 C3 C4 118.9(5) . . ?
O3 C3 C4 117.3(5) . . ?
O4 C4 C2 110.6(5) . . ?
O4 C4 C5 110.3(5) . . ?
C2 C4 C5 108.7(5) . . ?
O4 C4 C3 106.4(5) . . ?
C2 C4 C3 110.3(5) . . ?
C5 C4 C3 110.5(5) . . ?
C6 C5 C4 114.8(5) . . ?
C6 C5 H5A 108.6 . . ?
C4 C5 H5A 108.6 . . ?
C6 C5 H5B 108.6 . . ?
C4 C5 H5B 108.6 . . ?
H5A C5 H5B 107.5 . . ?
O5 C6 O6 123.6(6) . . ?
O5 C6 C5 120.9(5) . . ?
O6 C6 C5 115.5(5) . . ?

loop_
_geom_bond_atom_site_label_1
_geom_bond_atom_site_label_2
_geom_bond_distance
_geom_bond_site_symmetry_2
_geom_bond_publ_flag
Gd1 O3 2.381(5) . y
Gd1 O7 2.387(4) 1_655 y
Gd1 O2W 2.428(5) . y
Gd1 O1W 2.415(5) . y
Gd1 O5 2.413(4) . y
Gd1 O4 2.435(4) . y
Gd1 O2 2.521(4) 1_655 y
Gd1 O2 2.508(4) 3_657 y
Gd1 O1 2.591(4) 3_657 y
Gd1 C1 2.937(6) 3_657 y
O1 C1 1.240(8) . ?
O2 C1 1.284(7) . ?
O3 C3 1.262(7) . ?
O4 C4 1.438(7) . ?
O4 H4 0.847(10) . ?
O5 C6 1.249(7) . ?
O6 C6 1.270(7) . ?
O7 C3 1.252(7) . ?
O1W H1WA 0.851(11) . ?
O1W H1WB 0.852(10) . ?
O2W H2WA 0.850(10) . ?
O2W H2WB 0.850(10) . ?
O3W H3WA 0.856(11) . ?
O3W H3WB 0.855(11) . ?
C1 C2 1.508(8) . ?
C1 Gd1 2.937(6) 3_657 ?
C2 C4 1.530(8) . ?
C2 H2A 0.9700 . ?
C2 H2B 0.9700 . ?
C3 C4 1.525(8) . ?
C4 C5 1.524(8) . ?
C5 C6 1.507(8) . ?
C5 H5A 0.9700 . ?
C5 H5B 0.9700 . ?

loop_
_geom_hbond_atom_site_label_D
_geom_hbond_atom_site_label_H
_geom_hbond_atom_site_label_A
_geom_hbond_distance_DH
_geom_hbond_distance_HA
_geom_hbond_distance_DA
_geom_hbond_angle_DHA
_geom_hbond_site_symmetry_A
O4 H4 O6 0.847(10) 1.69(2) 2.524(6) 169(11) 2_646
O1W H1WA O3W 0.851(11) 1.88(3) 2.710(9) 165(12) 3_667
O1W H1WB O2W 0.852(10) 2.41(14) 2.913(7) 119(12) 3_767
O2W H2WA O6 0.850(10) 1.81(2) 2.652(7) 169(9) 4_666
O2W H2WB O3 0.850(10) 1.91(4) 2.684(6) 151(7) 1_655
O3W H3WA O1 0.856(11) 2.16(6) 2.838(8) 135(7) 3_657
